data_7711137
loop_
_publ_author_name
'Griffin, Samuel E.'
'Adamczyk, Olivia V.'
'Schafer, Laurel L.'

_publ_section_title
;
 Vanadium Pyridonates: Dimerization, Redox Behaviour, and Metal-Ligand
 Cooperativity
;
_journal_name_full 'Dalton Transactions'
_journal_paper_doi 10.1039/D2DT02177C
_journal_year 2022
_chemical_formula_moiety 'C20 H29 N4 O2 V'
_chemical_formula_sum 'C20 H29 N4 O2 V'
_chemical_formula_weight 408.41
_chemical_properties_physical Air-sensitive,Moisture-sensitive,Oxygen-sensitive
_space_group_crystal_system monoclinic
_space_group_IT_number 14
_space_group_name_Hall '-P 2yn'
_space_group_name_H-M_alt 'P 1 21/n 1'
_atom_sites_solution_hydrogens geom
_atom_sites_solution_primary iterative
_audit_creation_date 2020-11-12
_audit_creation_method
;
Olex2 1.2
(compiled 2018.05.29 svn.r3508 for OlexSys, GUI svn.r5506)
;
_audit_update_record
;
2021-02-12 deposited with the CCDC.	2022-08-30 downloaded from the CCDC.
;
_cell_angle_alpha 90
_cell_angle_beta 102.278(4)
_cell_angle_gamma 90
_cell_formula_units_Z 4
_cell_length_a 9.5832(7)
_cell_length_b 12.8300(9)
_cell_length_c 16.4657(12)
_cell_measurement_reflns_used 3441
_cell_measurement_temperature 100(2)
_cell_measurement_theta_max 23.76
_cell_measurement_theta_min 2.27
_cell_volume 1978.2(2)
_computing_cell_refinement 'SAINT V8.40B (?, 2016)'
_computing_data_reduction 'SAINT V8.40B (?, 2016)'
_computing_molecular_graphics 'Olex2 (Dolomanov et al., 2009)'
_computing_publication_material 'Olex2 (Dolomanov et al., 2009)'
_computing_structure_refinement 'ShelXL (Sheldrick, 2015)'
_computing_structure_solution 'olex2.solve (Bourhis et al., 2015)'
_diffrn_ambient_temperature 100
_diffrn_detector 'Bruker APEX2 area detector'
_diffrn_detector_area_resol_mean 7.9
_diffrn_detector_type 'CCD area detector'
_diffrn_measured_fraction_theta_full 0.997
_diffrn_measured_fraction_theta_max 0.997
_diffrn_measurement_device 'Bruker-Nonius Kappa diffractometer'
_diffrn_measurement_device_type 'Bruker APEX II area detector'
_diffrn_measurement_method '\w and \f scans'
_diffrn_radiation_monochromator 'mirror optics'
_diffrn_radiation_probe x-ray
_diffrn_radiation_type MoK\a
_diffrn_radiation_wavelength 0.71073
_diffrn_reflns_av_R_equivalents 0.0973
_diffrn_reflns_av_unetI/netI 0.0808
_diffrn_reflns_Laue_measured_fraction_full 0.997
_diffrn_reflns_Laue_measured_fraction_max 0.997
_diffrn_reflns_limit_h_max 10
_diffrn_reflns_limit_h_min -10
_diffrn_reflns_limit_k_max 14
_diffrn_reflns_limit_k_min -14
_diffrn_reflns_limit_l_max 18
_diffrn_reflns_limit_l_min -18
_diffrn_reflns_number 15217
_diffrn_reflns_point_group_measured_fraction_full 0.997
_diffrn_reflns_point_group_measured_fraction_max 0.997
_diffrn_reflns_theta_full 23.875
_diffrn_reflns_theta_max 23.875
_diffrn_reflns_theta_min 2.030
_diffrn_source 'microfocus sealed X-ray tube'
_diffrn_source_type 'Incoatec I\ms'
_diffrn_standards_number 0
_exptl_absorpt_coefficient_mu 0.524
_exptl_absorpt_correction_T_max 0.7450
_exptl_absorpt_correction_T_min 0.6826
_exptl_absorpt_correction_type multi-scan
_exptl_absorpt_process_details
'SADABS-2016/2 (Bruker,2016/2) was used for absorption correction. wR2(int) was 0.0699 before and 0.0609 after correction. The Ratio of minimum to maximum transmission is 0.9162. The \l/2 correction factor is Not present.'
_exptl_crystal_colour orange
_exptl_crystal_colour_primary orange
_exptl_crystal_density_diffrn 1.371
_exptl_crystal_description irregular
_exptl_crystal_F_000 864
_exptl_crystal_recrystallization_method 'Re-crystallisation from solvent: hexanes'
_exptl_crystal_size_max 0.15
_exptl_crystal_size_mid 0.1
_exptl_crystal_size_min 0.05
_refine_diff_density_max 0.281
_refine_diff_density_min -0.326
_refine_diff_density_rms 0.075
_refine_ls_extinction_method none
_refine_ls_goodness_of_fit_ref 0.958
_refine_ls_hydrogen_treatment constr
_refine_ls_matrix_type full
_refine_ls_number_parameters 246
_refine_ls_number_reflns 3048
_refine_ls_number_restraints 0
_refine_ls_restrained_S_all 0.958
_refine_ls_R_factor_all 0.0959
_refine_ls_R_factor_gt 0.0520
_refine_ls_shift/su_max 0.000
_refine_ls_shift/su_mean 0.000
_refine_ls_structure_factor_coef Fsqd
_refine_ls_weighting_details 'w=1/[\s^2^(Fo^2^)+(0.1000P)^2^] where P=(Fo^2^+2Fc^2^)/3'
_refine_ls_weighting_scheme calc
_refine_ls_wR_factor_gt 0.1346
_refine_ls_wR_factor_ref 0.1603
_reflns_Friedel_coverage 0.000
_reflns_number_gt 2037
_reflns_number_total 3048
_reflns_threshold_expression 'I > 2\s(I)'
_cod_data_source_file d2dt02177c3.cif
_cod_data_source_block ls898
_cod_database_code 7711137
_shelx_shelxl_version_number 2018/1
_shelx_space_group_comment
;
The symmetry employed for this shelxl refinement is uniquely defined
by the following loop, which should always be used as a source of
symmetry information in preference to the above space-group names.
They are only intended as comments.
;
_shelx_estimated_absorpt_t_max 0.974
_shelx_estimated_absorpt_t_min 0.926
_olex2_refinement_description
;
1. Fixed Uiso
 At 1.2 times of:
  All C(H) groups, All C(H,H) groups, All N(H) groups
 At 1.5 times of:
  All C(H,H,H) groups
2.a Ternary CH refined with riding coordinates:
 N4(H4)
2.b Secondary CH2 refined with riding coordinates:
 C19(H19A,H19B), C18(H18A,H18B), C16(H16A,H16B), C20(H20A,H20B), C13(H13A,
 H13B), C17(H17A,H17B), C14(H14A,H14B), C15(H15A,H15B)
2.c Aromatic/amide H refined with riding coordinates:
 C8(H8), C9(H9), C4(H4A), C2(H2), C10(H10), C3(H3)
2.d Idealised Me refined as rotating group:
 C6(H6A,H6B,H6C), C12(H12A,H12B,H12C)
;
_olex2_diffrn_ambient_temperature_device 'Oxford Cryosystems'
_olex2_submission_special_instructions 'No special instructions were received'

loop_
_space_group_symop_operation_xyz
'x, y, z'
'-x+1/2, y+1/2, -z+1/2'
'-x, -y, -z'
'x-1/2, -y-1/2, z-1/2'

loop_
_atom_site_label
_atom_site_type_symbol
_atom_site_fract_x
_atom_site_fract_y
_atom_site_fract_z
_atom_site_U_iso_or_equiv
_atom_site_adp_type
_atom_site_occupancy
_atom_site_site_symmetry_order
_atom_site_calc_flag
_atom_site_refinement_flags_posn
_atom_site_refinement_flags_adp
_atom_site_refinement_flags_occupancy
_atom_site_disorder_assembly
_atom_site_disorder_group
V1 V 0.41910(8) 0.82479(6) 0.41612(4) 0.0185(3) Uani 1 1 d . . . . .
O2 O 0.5130(3) 0.8438(2) 0.53826(18) 0.0225(7) Uani 1 1 d . . . . .
O1 O 0.2715(3) 0.7496(2) 0.32588(19) 0.0269(8) Uani 1 1 d . . . . .
N1 N 0.2386(4) 0.7443(3) 0.4554(2) 0.0212(9) Uani 1 1 d . . . . .
N3 N 0.5535(4) 0.8726(3) 0.3556(2) 0.0224(9) Uani 1 1 d . . . . .
N2 N 0.5485(4) 0.6981(3) 0.4724(2) 0.0204(9) Uani 1 1 d . . . . .
N4 N 0.2969(4) 0.9706(3) 0.4028(2) 0.0239(9) Uani 1 1 d . . . . .
H4 H 0.369735 1.027147 0.406178 0.029 Uiso 1 1 calc R . . . .
C5 C 0.1662(5) 0.7179(3) 0.5140(3) 0.0256(11) Uani 1 1 d . . . . .
C1 C 0.1895(5) 0.7181(3) 0.3744(3) 0.0225(11) Uani 1 1 d . . . . .
C8 C 0.6586(5) 0.7077(4) 0.6177(3) 0.0296(12) Uani 1 1 d . . . . .
H8 H 0.672619 0.742582 0.669672 0.035 Uiso 1 1 calc R . . . .
C19 C 0.1234(5) 1.0864(4) 0.4386(3) 0.0319(12) Uani 1 1 d . . . . .
H19A H 0.034500 1.081944 0.459973 0.038 Uiso 1 1 calc R . . . .
H19B H 0.171915 1.153057 0.457211 0.038 Uiso 1 1 calc R . . . .
C18 C 0.0911(5) 1.0781(4) 0.3440(3) 0.0312(12) Uani 1 1 d . . . . .
H18A H -0.010287 1.059762 0.322413 0.037 Uiso 1 1 calc R . . . .
H18B H 0.111700 1.144875 0.318744 0.037 Uiso 1 1 calc R . . . .
C16 C 0.6762(5) 0.8136(4) 0.3407(3) 0.0333(12) Uani 1 1 d . . . . .
H16A H 0.645889 0.763003 0.294950 0.040 Uiso 1 1 calc R . . . .
H16B H 0.722609 0.775079 0.391359 0.040 Uiso 1 1 calc R . . . .
C11 C 0.6069(5) 0.6036(4) 0.4665(3) 0.0290(12) Uani 1 1 d . . . . .
C9 C 0.7191(5) 0.6129(4) 0.6100(4) 0.0383(14) Uani 1 1 d . . . . .
H9 H 0.778827 0.582129 0.657403 0.046 Uiso 1 1 calc R . . . .
C7 C 0.5742(5) 0.7517(4) 0.5450(3) 0.0249(11) Uani 1 1 d . . . . .
C4 C 0.0410(5) 0.6629(4) 0.4936(3) 0.0343(13) Uani 1 1 d . . . . .
H4A H -0.008790 0.643080 0.535283 0.041 Uiso 1 1 calc R . . . .
C20 C 0.2214(5) 0.9938(4) 0.4688(3) 0.0324(12) Uani 1 1 d . . . . .
H20A H 0.290032 1.011719 0.520829 0.039 Uiso 1 1 calc R . . . .
H20B H 0.164647 0.932767 0.479421 0.039 Uiso 1 1 calc R . . . .
C2 C 0.0605(5) 0.6636(4) 0.3503(3) 0.0338(13) Uani 1 1 d . . . . .
H2 H 0.024181 0.645925 0.293739 0.041 Uiso 1 1 calc R . . . .
C6 C 0.2317(6) 0.7505(4) 0.6012(3) 0.0342(13) Uani 1 1 d . . . . .
H6A H 0.321292 0.712567 0.620608 0.051 Uiso 1 1 calc GR . . . .
H6B H 0.165599 0.734798 0.637485 0.051 Uiso 1 1 calc GR . . . .
H6C H 0.250965 0.825594 0.602397 0.051 Uiso 1 1 calc GR . . . .
C13 C 0.5483(5) 0.9702(4) 0.3076(3) 0.0289(11) Uani 1 1 d . . . . .
H13A H 0.553119 1.031154 0.344924 0.035 Uiso 1 1 calc R . . . .
H13B H 0.458162 0.974071 0.265133 0.035 Uiso 1 1 calc R . . . .
C10 C 0.6954(5) 0.5601(4) 0.5345(4) 0.0366(13) Uani 1 1 d . . . . .
H10 H 0.739974 0.494764 0.530083 0.044 Uiso 1 1 calc R . . . .
C17 C 0.1890(6) 0.9922(4) 0.3251(3) 0.0386(14) Uani 1 1 d . . . . .
H17A H 0.132974 0.928488 0.306430 0.046 Uiso 1 1 calc R . . . .
H17B H 0.236994 1.014671 0.280424 0.046 Uiso 1 1 calc R . . . .
C12 C 0.5716(6) 0.5526(4) 0.3825(3) 0.0385(14) Uani 1 1 d . . . . .
H12A H 0.472048 0.567404 0.355932 0.058 Uiso 1 1 calc GR . . . .
H12B H 0.585202 0.477116 0.388798 0.058 Uiso 1 1 calc GR . . . .
H12C H 0.634661 0.580094 0.347838 0.058 Uiso 1 1 calc GR . . . .
C14 C 0.6754(5) 0.9700(4) 0.2660(3) 0.0338(12) Uani 1 1 d . . . . .
H14A H 0.647021 0.946630 0.207544 0.041 Uiso 1 1 calc R . . . .
H14B H 0.718468 1.040265 0.267461 0.041 Uiso 1 1 calc R . . . .
C15 C 0.7784(5) 0.8934(4) 0.3174(3) 0.0337(13) Uani 1 1 d . . . . .
H15A H 0.836793 0.927113 0.367343 0.040 Uiso 1 1 calc R . . . .
H15B H 0.842200 0.861465 0.284379 0.040 Uiso 1 1 calc R . . . .
C3 C -0.0119(5) 0.6364(4) 0.4106(4) 0.0378(14) Uani 1 1 d . . . . .
H3 H -0.099225 0.599141 0.395646 0.045 Uiso 1 1 calc R . . . .

loop_
_atom_site_aniso_label
_atom_site_aniso_U_11
_atom_site_aniso_U_22
_atom_site_aniso_U_33
_atom_site_aniso_U_23
_atom_site_aniso_U_13
_atom_site_aniso_U_12
V1 0.0187(4) 0.0205(4) 0.0160(4) -0.0003(4) 0.0034(3) -0.0006(3)
O2 0.0253(17) 0.0245(18) 0.0177(17) -0.0027(14) 0.0044(13) -0.0014(14)
O1 0.0257(18) 0.0307(18) 0.0223(18) -0.0072(15) 0.0003(15) -0.0013(15)
N1 0.019(2) 0.0173(19) 0.028(2) 0.0018(18) 0.0049(17) -0.0006(16)
N3 0.026(2) 0.023(2) 0.020(2) 0.0007(17) 0.0079(17) 0.0008(17)
N2 0.017(2) 0.021(2) 0.024(2) -0.0001(18) 0.0048(16) 0.0000(17)
N4 0.017(2) 0.031(2) 0.024(2) 0.0045(18) 0.0053(17) 0.0017(17)
C5 0.025(3) 0.015(2) 0.037(3) 0.002(2) 0.009(2) 0.003(2)
C1 0.019(3) 0.015(2) 0.033(3) -0.001(2) 0.005(2) 0.003(2)
C8 0.028(3) 0.039(3) 0.018(3) 0.010(2) -0.002(2) -0.009(2)
C19 0.031(3) 0.027(3) 0.039(3) -0.004(2) 0.012(2) 0.000(2)
C18 0.021(3) 0.030(3) 0.041(3) 0.004(2) 0.003(2) 0.002(2)
C16 0.039(3) 0.030(3) 0.037(3) 0.008(2) 0.020(3) 0.007(2)
C11 0.023(3) 0.025(3) 0.044(3) 0.009(2) 0.017(2) 0.002(2)
C9 0.025(3) 0.042(3) 0.046(4) 0.026(3) 0.003(3) 0.001(2)
C7 0.025(3) 0.025(3) 0.026(3) 0.000(2) 0.008(2) -0.009(2)
C4 0.031(3) 0.022(3) 0.054(4) 0.002(3) 0.018(3) -0.001(2)
C20 0.033(3) 0.032(3) 0.033(3) -0.001(2) 0.009(2) 0.006(2)
C2 0.025(3) 0.027(3) 0.045(3) -0.016(3) -0.002(2) 0.002(2)
C6 0.045(3) 0.033(3) 0.031(3) 0.005(2) 0.021(3) 0.004(2)
C13 0.027(3) 0.033(3) 0.026(3) 0.007(2) 0.006(2) 0.002(2)
C10 0.028(3) 0.030(3) 0.056(4) 0.017(3) 0.016(3) 0.003(2)
C17 0.039(3) 0.046(3) 0.026(3) 0.000(3) -0.005(2) 0.016(3)
C12 0.043(3) 0.021(3) 0.058(4) -0.010(3) 0.024(3) -0.001(2)
C14 0.040(3) 0.030(3) 0.036(3) 0.002(2) 0.019(2) -0.002(2)
C15 0.028(3) 0.047(3) 0.030(3) 0.003(3) 0.015(2) 0.002(2)
C3 0.019(3) 0.027(3) 0.067(4) -0.011(3) 0.008(3) -0.006(2)

loop_
_atom_type_symbol
_atom_type_description
_atom_type_scat_dispersion_real
_atom_type_scat_dispersion_imag
_atom_type_scat_source
C C 0.0033 0.0016 'International Tables Vol C Tables 4.2.6.8 and 6.1.1.4'
H H 0.0000 0.0000 'International Tables Vol C Tables 4.2.6.8 and 6.1.1.4'
N N 0.0061 0.0033 'International Tables Vol C Tables 4.2.6.8 and 6.1.1.4'
O O 0.0106 0.0060 'International Tables Vol C Tables 4.2.6.8 and 6.1.1.4'
V V 0.3005 0.5294 'International Tables Vol C Tables 4.2.6.8 and 6.1.1.4'

loop_
_geom_angle_atom_site_label_1
_geom_angle_atom_site_label_2
_geom_angle_atom_site_label_3
_geom_angle
_geom_angle_site_symmetry_1
_geom_angle_site_symmetry_3
_geom_angle_publ_flag
O2 V1 O1 149.31(13) . . ?
O2 V1 N1 88.64(13) . . ?
O2 V1 N2 64.40(13) . . ?
O2 V1 N4 96.39(13) . . ?
O2 V1 C1 120.23(14) . . ?
O2 V1 C7 31.59(13) . . ?
O1 V1 N1 62.32(14) . . ?
O1 V1 N2 101.70(13) . . ?
O1 V1 N4 93.29(13) . . ?
O1 V1 C1 30.30(14) . . ?
O1 V1 C7 129.00(14) . . ?
N1 V1 C1 32.03(14) . . ?
N1 V1 C7 86.44(14) . . ?
N3 V1 O2 105.93(14) . . ?
N3 V1 O1 102.22(15) . . ?
N3 V1 N1 164.24(15) . . ?
N3 V1 N2 94.50(15) . . ?
N3 V1 N4 94.56(15) . . ?
N3 V1 C1 132.50(16) . . ?
N3 V1 C7 102.75(15) . . ?
N2 V1 N1 86.33(13) . . ?
N2 V1 N4 160.41(14) . . ?
N2 V1 C1 95.51(14) . . ?
N2 V1 C7 32.82(14) . . ?
N4 V1 N1 89.62(13) . . ?
N4 V1 C1 91.10(14) . . ?
N4 V1 C7 127.82(15) . . ?
C7 V1 C1 110.44(15) . . ?
C7 O2 V1 94.1(3) . . ?
C1 O1 V1 96.6(3) . . ?
C5 N1 V1 151.1(3) . . ?
C5 N1 C1 121.2(4) . . ?
C1 N1 V1 87.6(3) . . ?
C16 N3 V1 125.6(3) . . ?
C16 N3 C13 106.6(3) . . ?
C13 N3 V1 127.5(3) . . ?
C11 N2 V1 150.0(3) . . ?
C11 N2 C7 121.3(4) . . ?
C7 N2 V1 88.6(3) . . ?
C20 N4 V1 116.0(3) . . ?
C20 N4 C17 103.8(4) . . ?
C17 N4 V1 120.2(3) . . ?
N1 C5 C4 120.7(5) . . ?
N1 C5 C6 116.2(4) . . ?
C4 C5 C6 123.0(5) . . ?
O1 C1 V1 53.1(2) . . ?
O1 C1 N1 113.5(4) . . ?
O1 C1 C2 126.4(5) . . ?
N1 C1 V1 60.3(2) . . ?
N1 C1 C2 120.1(4) . . ?
C2 C1 V1 177.5(3) . . ?
C9 C8 C7 117.1(5) . . ?
C18 C19 C20 104.7(4) . . ?
C17 C18 C19 105.0(4) . . ?
N3 C16 C15 106.1(4) . . ?
N2 C11 C10 120.2(5) . . ?
N2 C11 C12 116.2(4) . . ?
C10 C11 C12 123.6(4) . . ?
C8 C9 C10 121.7(5) . . ?
O2 C7 V1 54.3(2) . . ?
O2 C7 N2 112.8(4) . . ?
O2 C7 C8 126.6(4) . . ?
N2 C7 V1 58.5(2) . . ?
N2 C7 C8 120.6(4) . . ?
C8 C7 V1 178.1(3) . . ?
C5 C4 C3 118.8(5) . . ?
N4 C20 C19 106.5(4) . . ?
C3 C2 C1 118.2(5) . . ?
N3 C13 C14 107.5(4) . . ?
C11 C10 C9 119.1(5) . . ?
N4 C17 C18 107.7(4) . . ?
C15 C14 C13 103.8(4) . . ?
C14 C15 C16 101.5(4) . . ?
C2 C3 C4 120.9(5) . . ?

loop_
_geom_bond_atom_site_label_1
_geom_bond_atom_site_label_2
_geom_bond_distance
_geom_bond_site_symmetry_2
_geom_bond_publ_flag
V1 O2 2.036(3) . ?
V1 O1 2.061(3) . ?
V1 N1 2.225(4) . ?
V1 N3 1.891(4) . ?
V1 N2 2.134(4) . ?
V1 N4 2.193(4) . ?
V1 C1 2.559(5) . ?
V1 C7 2.500(5) . ?
O2 C7 1.313(5) . ?
O1 C1 1.299(5) . ?
N1 C5 1.347(6) . ?
N1 C1 1.358(6) . ?
N3 C16 1.462(6) . ?
N3 C13 1.476(6) . ?
N2 C11 1.347(6) . ?
N2 C7 1.355(6) . ?
N4 C20 1.458(6) . ?
N4 C17 1.490(6) . ?
C5 C4 1.370(7) . ?
C5 C6 1.498(7) . ?
C1 C2 1.402(7) . ?
C8 C9 1.365(7) . ?
C8 C7 1.411(6) . ?
C19 C18 1.526(7) . ?
C19 C20 1.530(7) . ?
C18 C17 1.522(7) . ?
C16 C15 1.521(7) . ?
C11 C10 1.371(7) . ?
C11 C12 1.503(7) . ?
C9 C10 1.391(7) . ?
C4 C3 1.395(7) . ?
C2 C3 1.371(7) . ?
C13 C14 1.518(6) . ?
C14 C15 1.517(7) . ?
